data_4068238
loop_
_publ_author_name
'Lund, Clinton L.'
'Sgro, Michael J.'
'Cariou, Renan'
'Stephan, Douglas W.'

_publ_section_title
;
 A Cis-Bis-Mixed-Carbene Ruthenium Hydride Complex: An Olefin-Selective
 Hydrogenation Catalyst
;
_journal_issue 3
_journal_name_full Organometallics
_journal_page_first 802
_journal_paper_doi 10.1021/om300014r
_journal_volume 31
_journal_year 2012
_chemical_formula_sum 'C45 H47 Cl N2 O2 P2 Ru'
_chemical_formula_weight 846.31
_chemical_name_systematic
; 
 ? 
;
_space_group_IT_number 14
_symmetry_cell_setting monoclinic
_symmetry_space_group_name_Hall '-P 2ybc'
_symmetry_space_group_name_H-M 'P 1 21/c 1'
_atom_sites_solution_hydrogens geom
_atom_sites_solution_primary direct
_atom_sites_solution_secondary difmap
_audit_creation_method SHELXL-97
_cell_angle_alpha 90.00
_cell_angle_beta 95.458(6)
_cell_angle_gamma 90.00
_cell_formula_units_Z 4
_cell_length_a 22.629(2)
_cell_length_b 9.1394(9)
_cell_length_c 19.2198(18)
_cell_measurement_reflns_used 6526
_cell_measurement_temperature 150(2)
_cell_measurement_theta_max 25.54
_cell_measurement_theta_min 2.39
_cell_volume 3956.9(6)
_computing_cell_refinement 'Bruker SAINT'
_computing_data_collection 'Bruker APEX2'
_computing_data_reduction 'Bruker SAINT'
_computing_molecular_graphics 'Bruker SHELXTL'
_computing_publication_material 'Bruker SHELXTL'
_computing_structure_refinement 'SHELXL-97 (Sheldrick, 1997)'
_computing_structure_solution 'SHELXS-97 (Sheldrick, 1990)'
_diffrn_ambient_temperature 150(2)
_diffrn_measured_fraction_theta_full 0.979
_diffrn_measured_fraction_theta_max 0.979
_diffrn_measurement_device_type 'Bruker APEX-II CCD'
_diffrn_measurement_method '\f and \w scans'
_diffrn_radiation_monochromator graphite
_diffrn_radiation_source 'fine-focus sealed tube'
_diffrn_radiation_type MoK\a
_diffrn_radiation_wavelength 0.71073
_diffrn_reflns_av_R_equivalents 0.1283
_diffrn_reflns_av_sigmaI/netI 0.1140
_diffrn_reflns_limit_h_max 29
_diffrn_reflns_limit_h_min -29
_diffrn_reflns_limit_k_max 11
_diffrn_reflns_limit_k_min -11
_diffrn_reflns_limit_l_max 25
_diffrn_reflns_limit_l_min -25
_diffrn_reflns_number 58303
_diffrn_reflns_theta_full 27.69
_diffrn_reflns_theta_max 27.69
_diffrn_reflns_theta_min 0.90
_diffrn_standards_number 0
_exptl_absorpt_coefficient_mu 0.585
_exptl_absorpt_correction_T_max 0.7456
_exptl_absorpt_correction_T_min 0.5285
_exptl_absorpt_correction_type multi-scan
_exptl_absorpt_process_details sadabs
_exptl_crystal_colour yellow
_exptl_crystal_density_diffrn 1.421
_exptl_crystal_density_method 'not measured'
_exptl_crystal_description Needle
_exptl_crystal_F_000 1752
_exptl_crystal_size_max 0.3
_exptl_crystal_size_mid 0.2
_exptl_crystal_size_min 0.05
_refine_diff_density_max 0.933
_refine_diff_density_min -1.372
_refine_diff_density_rms 0.120
_refine_ls_extinction_method none
_refine_ls_goodness_of_fit_ref 1.020
_refine_ls_hydrogen_treatment mixed
_refine_ls_matrix_type full
_refine_ls_number_parameters 484
_refine_ls_number_reflns 9044
_refine_ls_number_restraints 0
_refine_ls_restrained_S_all 1.020
_refine_ls_R_factor_all 0.1160
_refine_ls_R_factor_gt 0.0582
_refine_ls_shift/su_max 0.001
_refine_ls_shift/su_mean 0.000
_refine_ls_structure_factor_coef Fsqd
_refine_ls_weighting_details 'calc w=1/[\s^2^(Fo^2^)+(0.0440P)^2^+4.7290P] where P=(Fo^2^+2Fc^2^)/3'
_refine_ls_weighting_scheme calc
_refine_ls_wR_factor_gt 0.1134
_refine_ls_wR_factor_ref 0.1353
_reflns_number_gt 5528
_reflns_number_total 9044
_reflns_threshold_expression >2sigma(I)
_cod_data_source_file om300014r_si_003.cif
_cod_data_source_block cll045
_cod_depositor_comments
;
The following automatic conversions were performed:

'_symmetry_cell_setting' value 'Monoclinic' changed to 'monoclinic'
according to /home/saulius/struct/CIF-dictionaries/cif_core.dic
dictionary named 'cif_core.dic' version 2.4.1 from 2010-06-29.

Automatic conversion script
Id: cif_fix_values 1715 2011-07-08 13:25:40Z adriana 
;
_cod_original_cell_volume 3957.0(7)
_cod_original_sg_symbol_H-M P2(1)/c
_cod_database_code 4068238

loop_
_symmetry_equiv_pos_as_xyz
'x, y, z'
'-x, y+1/2, -z+1/2'
'-x, -y, -z'
'x, -y-1/2, z-1/2'

loop_
_atom_site_label
_atom_site_type_symbol
_atom_site_fract_x
_atom_site_fract_y
_atom_site_fract_z
_atom_site_U_iso_or_equiv
_atom_site_adp_type
_atom_site_occupancy
_atom_site_symmetry_multiplicity
_atom_site_calc_flag
_atom_site_refinement_flags
Ru1 Ru 0.251737(16) 0.25425(4) 0.416187(17) 0.01671(10) Uani 1 1 d .
Cl1 Cl 0.23511(5) 0.31470(13) 0.29035(5) 0.0241(3) Uani 1 1 d .
P1 P 0.34471(5) 0.17309(13) 0.39228(6) 0.0188(3) Uani 1 1 d .
P2 P 0.15111(5) 0.29211(13) 0.42626(6) 0.0192(3) Uani 1 1 d .
O1 O 0.21840(15) -0.2018(4) 0.60977(17) 0.0339(9) Uani 1 1 d .
O2 O 0.28343(14) 0.4993(3) 0.43517(15) 0.0251(8) Uani 1 1 d .
N1 N 0.27763(17) 0.3189(4) 0.56907(18) 0.0208(8) Uani 1 1 d .
N2 N 0.26944(17) 0.0875(4) 0.55601(18) 0.0191(8) Uani 1 1 d .
C1 C 0.26664(19) 0.2152(4) 0.5182(2) 0.0168(9) Uani 1 1 d .
C2 C 0.2845(2) 0.2586(5) 0.6353(2) 0.0271(11) Uani 1 1 d .
H2 H 0.2917 0.3102 0.6782 0.032 Uiso 1 1 calc R
C3 C 0.2791(2) 0.1132(5) 0.6275(2) 0.0264(11) Uani 1 1 d .
H3 H 0.2814 0.0420 0.6637 0.032 Uiso 1 1 calc R
C4 C 0.2657(2) -0.0602(5) 0.5272(2) 0.0235(11) Uani 1 1 d .
H4A H 0.3008 -0.1161 0.5468 0.028 Uiso 1 1 calc R
H4B H 0.2675 -0.0538 0.4760 0.028 Uiso 1 1 calc R
C5 C 0.2110(2) -0.1441(5) 0.5408(2) 0.0275(11) Uani 1 1 d .
H5A H 0.1759 -0.0787 0.5356 0.033 Uiso 1 1 calc R
H5B H 0.2043 -0.2248 0.5065 0.033 Uiso 1 1 calc R
C6 C 0.1652(2) -0.2676(6) 0.6287(3) 0.0457(15) Uani 1 1 d .
H6A H 0.1353 -0.1916 0.6338 0.069 Uiso 1 1 calc R
H6B H 0.1734 -0.3197 0.6731 0.069 Uiso 1 1 calc R
H6C H 0.1502 -0.3368 0.5922 0.069 Uiso 1 1 calc R
C7 C 0.2752(2) 0.4765(5) 0.5570(2) 0.0243(11) Uani 1 1 d .
H7A H 0.2881 0.5265 0.6016 0.029 Uiso 1 1 calc R
H7B H 0.2334 0.5043 0.5437 0.029 Uiso 1 1 calc R
C8 C 0.3121(2) 0.5320(5) 0.5023(2) 0.0249(11) Uani 1 1 d .
H8A H 0.3175 0.6391 0.5074 0.030 Uiso 1 1 calc R
H8B H 0.3517 0.4854 0.5079 0.030 Uiso 1 1 calc R
C9 C 0.2989(2) 0.6024(5) 0.3839(2) 0.0295(12) Uani 1 1 d .
H9A H 0.2822 0.6983 0.3937 0.044 Uiso 1 1 calc R
H9B H 0.2829 0.5695 0.3374 0.044 Uiso 1 1 calc R
H9C H 0.3422 0.6100 0.3856 0.044 Uiso 1 1 calc R
C10 C 0.3475(2) 0.0455(5) 0.3183(2) 0.0193(10) Uani 1 1 d .
C11 C 0.2985(2) -0.0418(5) 0.2986(2) 0.0242(11) Uani 1 1 d .
H11 H 0.2630 -0.0292 0.3205 0.029 Uiso 1 1 calc R
C12 C 0.3010(2) -0.1469(5) 0.2472(2) 0.0294(12) Uani 1 1 d .
H12 H 0.2674 -0.2068 0.2347 0.035 Uiso 1 1 calc R
C13 C 0.3518(2) -0.1658(5) 0.2136(2) 0.0331(13) Uani 1 1 d .
H13 H 0.3531 -0.2371 0.1778 0.040 Uiso 1 1 calc R
C14 C 0.4009(3) -0.0792(6) 0.2330(3) 0.0357(13) Uani 1 1 d .
H14 H 0.4362 -0.0915 0.2106 0.043 Uiso 1 1 calc R
C15 C 0.3986(2) 0.0254(5) 0.2849(2) 0.0308(12) Uani 1 1 d .
H15 H 0.4325 0.0842 0.2977 0.037 Uiso 1 1 calc R
C16 C 0.3887(2) 0.0701(5) 0.4618(2) 0.0209(10) Uani 1 1 d .
C17 C 0.4000(2) 0.1327(5) 0.5280(2) 0.0264(11) Uani 1 1 d .
H17 H 0.3871 0.2298 0.5357 0.032 Uiso 1 1 calc R
C18 C 0.4297(2) 0.0552(6) 0.5827(2) 0.0321(12) Uani 1 1 d .
H18 H 0.4385 0.1010 0.6268 0.039 Uiso 1 1 calc R
C19 C 0.4463(2) -0.0876(6) 0.5734(3) 0.0356(13) Uani 1 1 d .
H19 H 0.4652 -0.1420 0.6113 0.043 Uiso 1 1 calc R
C20 C 0.4353(2) -0.1512(6) 0.5082(3) 0.0326(12) Uani 1 1 d .
H20 H 0.4477 -0.2490 0.5012 0.039 Uiso 1 1 calc R
C21 C 0.4066(2) -0.0744(5) 0.4533(2) 0.0270(11) Uani 1 1 d .
H21 H 0.3990 -0.1204 0.4091 0.032 Uiso 1 1 calc R
C22 C 0.39681(19) 0.3157(5) 0.3679(2) 0.0191(10) Uani 1 1 d .
C23 C 0.3875(2) 0.3789(5) 0.3023(2) 0.0259(11) Uani 1 1 d .
H23 H 0.3578 0.3402 0.2692 0.031 Uiso 1 1 calc R
C24 C 0.4208(2) 0.4976(5) 0.2842(3) 0.0321(12) Uani 1 1 d .
H24 H 0.4140 0.5382 0.2386 0.039 Uiso 1 1 calc R
C25 C 0.4638(2) 0.5576(5) 0.3316(3) 0.0329(12) Uani 1 1 d .
H25 H 0.4857 0.6410 0.3194 0.039 Uiso 1 1 calc R
C26 C 0.4747(2) 0.4955(5) 0.3968(3) 0.0311(12) Uani 1 1 d .
H26 H 0.5047 0.5347 0.4295 0.037 Uiso 1 1 calc R
C27 C 0.4415(2) 0.3743(5) 0.4147(2) 0.0259(11) Uani 1 1 d .
H27 H 0.4496 0.3312 0.4596 0.031 Uiso 1 1 calc R
C28 C 0.1229(2) 0.4812(5) 0.4217(2) 0.0207(10) Uani 1 1 d .
C29 C 0.0795(2) 0.5365(5) 0.4611(2) 0.0273(11) Uani 1 1 d .
H29 H 0.0658 0.4790 0.4974 0.033 Uiso 1 1 calc R
C30 C 0.0561(2) 0.6752(5) 0.4476(3) 0.0322(12) Uani 1 1 d .
H30 H 0.0259 0.7112 0.4742 0.039 Uiso 1 1 calc R
C31 C 0.0764(2) 0.7605(5) 0.3962(3) 0.0330(12) Uani 1 1 d .
H31 H 0.0598 0.8547 0.3867 0.040 Uiso 1 1 calc R
C32 C 0.1209(2) 0.7096(5) 0.3582(3) 0.0322(12) Uani 1 1 d .
H32 H 0.1359 0.7700 0.3237 0.039 Uiso 1 1 calc R
C33 C 0.1438(2) 0.5699(5) 0.3705(2) 0.0238(11) Uani 1 1 d .
H33 H 0.1739 0.5346 0.3437 0.029 Uiso 1 1 calc R
C34 C 0.1205(2) 0.2210(5) 0.5049(2) 0.0209(10) Uani 1 1 d .
C35 C 0.0831(2) 0.1012(5) 0.5034(2) 0.0221(10) Uani 1 1 d .
H35 H 0.0697 0.0575 0.4599 0.027 Uiso 1 1 calc R
C36 C 0.0650(2) 0.0440(5) 0.5649(2) 0.0288(11) Uani 1 1 d .
H36 H 0.0387 -0.0372 0.5629 0.035 Uiso 1 1 calc R
C37 C 0.0848(2) 0.1037(6) 0.6288(3) 0.0329(12) Uani 1 1 d .
H37 H 0.0725 0.0634 0.6706 0.039 Uiso 1 1 calc R
C38 C 0.1227(2) 0.2230(5) 0.6314(2) 0.0318(12) Uani 1 1 d .
H38 H 0.1370 0.2641 0.6752 0.038 Uiso 1 1 calc R
C39 C 0.1394(2) 0.2817(5) 0.5701(2) 0.0288(12) Uani 1 1 d .
H39 H 0.1644 0.3654 0.5722 0.035 Uiso 1 1 calc R
C40 C 0.0991(2) 0.2109(5) 0.3571(2) 0.0201(10) Uani 1 1 d .
C41 C 0.1183(2) 0.1055(5) 0.3125(2) 0.0211(10) Uani 1 1 d .
H41 H 0.1586 0.0747 0.3176 0.025 Uiso 1 1 calc R
C42 C 0.0791(2) 0.0443(5) 0.2605(2) 0.0279(11) Uani 1 1 d .
H42 H 0.0928 -0.0286 0.2306 0.034 Uiso 1 1 calc R
C43 C 0.0204(2) 0.0883(5) 0.2516(2) 0.0283(12) Uani 1 1 d .
H43 H -0.0060 0.0476 0.2153 0.034 Uiso 1 1 calc R
C44 C 0.0007(2) 0.1918(5) 0.2960(2) 0.0295(12) Uani 1 1 d .
H44 H -0.0397 0.2215 0.2909 0.035 Uiso 1 1 calc R
C45 C 0.0396(2) 0.2527(5) 0.3478(2) 0.0274(11) Uani 1 1 d .
H45 H 0.0254 0.3245 0.3779 0.033 Uiso 1 1 calc R
H1 H 0.2348(17) 0.088(4) 0.4021(18) 0.011(10) Uiso 1 1 d .

loop_
_atom_site_aniso_label
_atom_site_aniso_U_11
_atom_site_aniso_U_22
_atom_site_aniso_U_33
_atom_site_aniso_U_23
_atom_site_aniso_U_13
_atom_site_aniso_U_12
Ru1 0.02059(19) 0.01167(18) 0.01798(16) 0.00019(15) 0.00240(12) 0.00148(17)
Cl1 0.0283(7) 0.0241(6) 0.0199(5) 0.0027(4) 0.0027(4) 0.0033(5)
P1 0.0198(6) 0.0145(6) 0.0220(6) -0.0003(5) 0.0021(5) 0.0001(5)
P2 0.0214(7) 0.0126(6) 0.0236(6) -0.0011(4) 0.0028(5) 0.0014(5)
O1 0.034(2) 0.029(2) 0.0384(19) 0.0141(15) 0.0041(16) -0.0059(16)
O2 0.038(2) 0.0100(17) 0.0271(17) 0.0024(13) 0.0005(14) -0.0058(14)
N1 0.027(2) 0.014(2) 0.0208(19) -0.0018(15) 0.0021(16) -0.0006(17)
N2 0.028(2) 0.007(2) 0.0218(19) 0.0018(15) 0.0019(16) 0.0026(16)
C1 0.018(2) 0.011(2) 0.022(2) -0.0023(16) 0.0037(17) 0.0015(18)
C2 0.042(3) 0.023(3) 0.017(2) 0.001(2) 0.0033(19) -0.001(2)
C3 0.037(3) 0.023(3) 0.019(2) 0.0039(19) 0.001(2) 0.007(2)
C4 0.032(3) 0.015(2) 0.024(2) -0.0009(18) 0.006(2) 0.003(2)
C5 0.031(3) 0.015(3) 0.036(3) 0.007(2) -0.005(2) 0.002(2)
C6 0.032(3) 0.046(4) 0.060(4) 0.020(3) 0.010(3) -0.003(3)
C7 0.035(3) 0.010(2) 0.028(2) -0.0054(19) 0.003(2) 0.001(2)
C8 0.032(3) 0.013(2) 0.029(2) -0.0019(19) 0.001(2) -0.001(2)
C9 0.045(3) 0.012(3) 0.032(3) 0.006(2) 0.008(2) 0.000(2)
C10 0.029(3) 0.014(2) 0.015(2) 0.0006(17) 0.0035(18) 0.002(2)
C11 0.027(3) 0.021(3) 0.025(2) -0.0006(19) 0.001(2) 0.000(2)
C12 0.035(3) 0.021(3) 0.031(3) -0.006(2) -0.003(2) -0.004(2)
C13 0.055(4) 0.020(3) 0.024(2) -0.006(2) 0.001(2) 0.006(3)
C14 0.043(4) 0.027(3) 0.039(3) -0.006(2) 0.016(3) 0.005(3)
C15 0.035(3) 0.027(3) 0.031(3) -0.006(2) 0.009(2) -0.001(2)
C16 0.019(3) 0.017(2) 0.027(2) 0.0016(19) 0.0019(19) 0.0000(19)
C17 0.029(3) 0.021(3) 0.029(2) 0.002(2) 0.004(2) 0.001(2)
C18 0.028(3) 0.041(3) 0.027(3) 0.003(2) -0.001(2) 0.004(3)
C19 0.028(3) 0.040(3) 0.038(3) 0.014(2) -0.004(2) 0.009(3)
C20 0.033(3) 0.022(3) 0.042(3) 0.005(2) 0.001(2) 0.005(2)
C21 0.026(3) 0.020(3) 0.035(3) 0.002(2) 0.002(2) -0.001(2)
C22 0.018(2) 0.013(2) 0.027(2) -0.0021(18) 0.0055(19) 0.0001(19)
C23 0.029(3) 0.023(3) 0.027(2) 0.000(2) 0.007(2) -0.005(2)
C24 0.039(3) 0.026(3) 0.033(3) 0.008(2) 0.012(2) 0.004(2)
C25 0.036(3) 0.022(3) 0.043(3) -0.002(2) 0.016(2) -0.006(2)
C26 0.027(3) 0.028(3) 0.039(3) -0.004(2) 0.002(2) -0.007(2)
C27 0.025(3) 0.022(3) 0.030(3) 0.001(2) 0.004(2) -0.001(2)
C28 0.024(3) 0.013(2) 0.024(2) -0.0027(18) -0.0030(19) 0.000(2)
C29 0.027(3) 0.021(3) 0.034(3) -0.001(2) 0.005(2) 0.002(2)
C30 0.028(3) 0.019(3) 0.050(3) -0.004(2) 0.008(2) 0.008(2)
C31 0.037(3) 0.015(3) 0.046(3) -0.003(2) 0.000(2) 0.008(2)
C32 0.041(3) 0.018(3) 0.037(3) 0.006(2) 0.001(2) 0.006(2)
C33 0.018(3) 0.018(3) 0.035(3) 0.003(2) 0.001(2) 0.005(2)
C34 0.020(2) 0.019(3) 0.024(2) 0.0003(18) 0.0010(18) 0.0063(19)
C35 0.023(3) 0.017(2) 0.026(2) -0.0018(19) 0.0029(19) 0.002(2)
C36 0.022(3) 0.026(3) 0.039(3) 0.004(2) 0.004(2) 0.000(2)
C37 0.033(3) 0.035(3) 0.032(3) 0.010(2) 0.010(2) 0.006(3)
C38 0.033(3) 0.037(3) 0.026(2) -0.005(2) 0.007(2) 0.001(2)
C39 0.027(3) 0.028(3) 0.032(3) -0.004(2) 0.006(2) -0.003(2)
C40 0.027(3) 0.010(2) 0.023(2) 0.0018(17) 0.0003(19) 0.0000(19)
C41 0.023(3) 0.014(2) 0.027(2) -0.0018(18) 0.0026(19) 0.000(2)
C42 0.035(3) 0.019(3) 0.029(3) -0.003(2) 0.002(2) -0.002(2)
C43 0.037(3) 0.016(3) 0.031(3) -0.002(2) -0.008(2) -0.006(2)
C44 0.026(3) 0.020(3) 0.040(3) 0.003(2) -0.007(2) 0.003(2)
C45 0.032(3) 0.018(2) 0.031(2) 0.001(2) -0.004(2) 0.004(2)

loop_
_atom_type_symbol
_atom_type_description
_atom_type_scat_dispersion_real
_atom_type_scat_dispersion_imag
_atom_type_scat_source
C C 0.0033 0.0016 'International Tables Vol C Tables 4.2.6.8 and 6.1.1.4'
H H 0.0000 0.0000 'International Tables Vol C Tables 4.2.6.8 and 6.1.1.4'
N N 0.0061 0.0033 'International Tables Vol C Tables 4.2.6.8 and 6.1.1.4'
O O 0.0106 0.0060 'International Tables Vol C Tables 4.2.6.8 and 6.1.1.4'
P P 0.1023 0.0942 'International Tables Vol C Tables 4.2.6.8 and 6.1.1.4'
Cl Cl 0.1484 0.1585 'International Tables Vol C Tables 4.2.6.8 and 6.1.1.4'
Ru Ru -1.2594 0.8363 'International Tables Vol C Tables 4.2.6.8 and 6.1.1.4'

loop_
_geom_angle_atom_site_label_1
_geom_angle_atom_site_label_2
_geom_angle_atom_site_label_3
_geom_angle
C1 Ru1 P1 93.79(13)
C1 Ru1 P2 91.15(13)
P1 Ru1 P2 167.68(4)
C1 Ru1 O2 89.84(14)
P1 Ru1 O2 93.78(9)
P2 Ru1 O2 97.52(9)
C1 Ru1 Cl1 177.27(12)
P1 Ru1 Cl1 86.23(4)
P2 Ru1 Cl1 89.37(4)
O2 Ru1 Cl1 87.43(8)
C1 Ru1 H1 90.7(13)
P1 Ru1 H1 82.4(14)
P2 Ru1 H1 86.2(14)
O2 Ru1 H1 176.2(14)
Cl1 Ru1 H1 92.1(13)
C10 P1 C16 100.4(2)
C10 P1 C22 100.4(2)
C16 P1 C22 103.3(2)
C10 P1 Ru1 116.96(15)
C16 P1 Ru1 117.19(15)
C22 P1 Ru1 115.95(15)
C34 P2 C28 102.4(2)
C34 P2 C40 100.7(2)
C28 P2 C40 98.55(19)
C34 P2 Ru1 117.60(14)
C28 P2 Ru1 118.21(16)
C40 P2 Ru1 116.20(15)
C5 O1 C6 111.5(4)
C8 O2 C9 111.5(3)
C8 O2 Ru1 116.4(2)
C9 O2 Ru1 127.4(3)
C1 N1 C2 112.3(4)
C1 N1 C7 124.7(4)
C2 N1 C7 122.6(4)
C1 N2 C3 111.9(4)
C1 N2 C4 126.0(3)
C3 N2 C4 122.0(4)
N1 C1 N2 102.4(3)
N1 C1 Ru1 125.6(3)
N2 C1 Ru1 131.9(3)
C3 C2 N1 106.9(4)
C3 C2 H2 126.5
N1 C2 H2 126.5
C2 C3 N2 106.4(4)
C2 C3 H3 126.8
N2 C3 H3 126.8
N2 C4 C5 115.2(4)
N2 C4 H4A 108.5
C5 C4 H4A 108.5
N2 C4 H4B 108.5
C5 C4 H4B 108.5
H4A C4 H4B 107.5
O1 C5 C4 109.0(4)
O1 C5 H5A 109.9
C4 C5 H5A 109.9
O1 C5 H5B 109.9
C4 C5 H5B 109.9
H5A C5 H5B 108.3
O1 C6 H6A 109.5
O1 C6 H6B 109.5
H6A C6 H6B 109.5
O1 C6 H6C 109.5
H6A C6 H6C 109.5
H6B C6 H6C 109.5
N1 C7 C8 115.6(4)
N1 C7 H7A 108.4
C8 C7 H7A 108.4
N1 C7 H7B 108.4
C8 C7 H7B 108.4
H7A C7 H7B 107.4
O2 C8 C7 109.4(4)
O2 C8 H8A 109.8
C7 C8 H8A 109.8
O2 C8 H8B 109.8
C7 C8 H8B 109.8
H8A C8 H8B 108.2
O2 C9 H9A 109.5
O2 C9 H9B 109.5
H9A C9 H9B 109.5
O2 C9 H9C 109.5
H9A C9 H9C 109.5
H9B C9 H9C 109.5
C15 C10 C11 118.4(4)
C15 C10 P1 122.1(3)
C11 C10 P1 119.3(4)
C12 C11 C10 120.5(5)
C12 C11 H11 119.8
C10 C11 H11 119.8
C13 C12 C11 120.9(5)
C13 C12 H12 119.5
C11 C12 H12 119.5
C12 C13 C14 118.9(5)
C12 C13 H13 120.5
C14 C13 H13 120.5
C13 C14 C15 120.2(5)
C13 C14 H14 119.9
C15 C14 H14 119.9
C14 C15 C10 121.0(5)
C14 C15 H15 119.5
C10 C15 H15 119.5
C17 C16 C21 117.7(4)
C17 C16 P1 119.3(3)
C21 C16 P1 122.7(3)
C18 C17 C16 121.0(5)
C18 C17 H17 119.5
C16 C17 H17 119.5
C19 C18 C17 120.3(5)
C19 C18 H18 119.8
C17 C18 H18 119.8
C18 C19 C20 119.3(5)
C18 C19 H19 120.3
C20 C19 H19 120.3
C21 C20 C19 120.8(5)
C21 C20 H20 119.6
C19 C20 H20 119.6
C20 C21 C16 120.9(5)
C20 C21 H21 119.6
C16 C21 H21 119.6
C23 C22 C27 117.7(4)
C23 C22 P1 118.7(3)
C27 C22 P1 123.2(3)
C24 C23 C22 121.2(4)
C24 C23 H23 119.4
C22 C23 H23 119.4
C25 C24 C23 120.7(5)
C25 C24 H24 119.7
C23 C24 H24 119.7
C26 C25 C24 119.4(5)
C26 C25 H25 120.3
C24 C25 H25 120.3
C25 C26 C27 119.8(5)
C25 C26 H26 120.1
C27 C26 H26 120.1
C22 C27 C26 121.2(4)
C22 C27 H27 119.4
C26 C27 H27 119.4
C29 C28 C33 118.5(4)
C29 C28 P2 125.1(4)
C33 C28 P2 116.2(4)
C30 C29 C28 120.4(5)
C30 C29 H29 119.8
C28 C29 H29 119.8
C31 C30 C29 120.4(5)
C31 C30 H30 119.8
C29 C30 H30 119.8
C30 C31 C32 120.0(5)
C30 C31 H31 120.0
C32 C31 H31 120.0
C31 C32 C33 119.9(5)
C31 C32 H32 120.1
C33 C32 H32 120.1
C32 C33 C28 120.7(5)
C32 C33 H33 119.7
C28 C33 H33 119.7
C35 C34 C39 117.9(4)
C35 C34 P2 122.7(3)
C39 C34 P2 119.2(3)
C34 C35 C36 120.6(4)
C34 C35 H35 119.7
C36 C35 H35 119.7
C37 C36 C35 120.8(5)
C37 C36 H36 119.6
C35 C36 H36 119.6
C36 C37 C38 119.4(5)
C36 C37 H37 120.3
C38 C37 H37 120.3
C39 C38 C37 119.6(4)
C39 C38 H38 120.2
C37 C38 H38 120.2
C38 C39 C34 121.7(5)
C38 C39 H39 119.2
C34 C39 H39 119.2
C41 C40 C45 117.8(4)
C41 C40 P2 120.7(4)
C45 C40 P2 121.6(3)
C40 C41 C42 120.7(4)
C40 C41 H41 119.7
C42 C41 H41 119.7
C43 C42 C41 120.7(4)
C43 C42 H42 119.7
C41 C42 H42 119.7
C44 C43 C42 119.2(4)
C44 C43 H43 120.4
C42 C43 H43 120.4
C43 C44 C45 120.2(5)
C43 C44 H44 119.9
C45 C44 H44 119.9
C44 C45 C40 121.5(4)
C44 C45 H45 119.3
C40 C45 H45 119.3

loop_
_geom_bond_atom_site_label_1
_geom_bond_atom_site_label_2
_geom_bond_distance
Ru1 C1 1.990(4)
Ru1 P1 2.3176(13)
Ru1 P2 2.3295(13)
Ru1 O2 2.369(3)
Ru1 Cl1 2.4746(11)
Ru1 H1 1.58(4)
P1 C10 1.845(4)
P1 C16 1.847(4)
P1 C22 1.848(5)
P2 C34 1.841(5)
P2 C28 1.842(5)
P2 C40 1.845(4)
O1 C5 1.423(5)
O1 C6 1.424(6)
O2 C8 1.420(5)
O2 C9 1.430(5)
N1 C1 1.367(5)
N1 C2 1.383(5)
N1 C7 1.459(6)
N2 C1 1.373(5)
N2 C3 1.391(5)
N2 C4 1.458(5)
C2 C3 1.341(6)
C2 H2 0.9500
C3 H3 0.9500
C4 C5 1.500(6)
C4 H4A 0.9900
C4 H4B 0.9900
C5 H5A 0.9900
C5 H5B 0.9900
C6 H6A 0.9800
C6 H6B 0.9800
C6 H6C 0.9800
C7 C8 1.492(6)
C7 H7A 0.9900
C7 H7B 0.9900
C8 H8A 0.9900
C8 H8B 0.9900
C9 H9A 0.9800
C9 H9B 0.9800
C9 H9C 0.9800
C10 C15 1.387(6)
C10 C11 1.389(6)
C11 C12 1.383(6)
C11 H11 0.9500
C12 C13 1.381(7)
C12 H12 0.9500
C13 C14 1.385(7)
C13 H13 0.9500
C14 C15 1.386(6)
C14 H14 0.9500
C15 H15 0.9500
C16 C17 1.396(6)
C16 C21 1.396(6)
C17 C18 1.386(6)
C17 H17 0.9500
C18 C19 1.375(7)
C18 H18 0.9500
C19 C20 1.381(7)
C19 H19 0.9500
C20 C21 1.377(6)
C20 H20 0.9500
C21 H21 0.9500
C22 C23 1.385(6)
C22 C27 1.396(6)
C23 C24 1.383(7)
C23 H23 0.9500
C24 C25 1.383(7)
C24 H24 0.9500
C25 C26 1.376(7)
C25 H25 0.9500
C26 C27 1.399(6)
C26 H26 0.9500
C27 H27 0.9500
C28 C29 1.391(6)
C28 C33 1.392(6)
C29 C30 1.388(6)
C29 H29 0.9500
C30 C31 1.372(7)
C30 H30 0.9500
C31 C32 1.380(7)
C31 H31 0.9500
C32 C33 1.389(6)
C32 H32 0.9500
C33 H33 0.9500
C34 C35 1.381(6)
C34 C39 1.399(6)
C35 C36 1.389(6)
C35 H35 0.9500
C36 C37 1.379(6)
C36 H36 0.9500
C37 C38 1.384(7)
C37 H37 0.9500
C38 C39 1.380(6)
C38 H38 0.9500
C39 H39 0.9500
C40 C41 1.386(6)
C40 C45 1.396(6)
C41 C42 1.389(6)
C41 H41 0.9500
C42 C43 1.384(7)
C42 H42 0.9500
C43 C44 1.375(7)
C43 H43 0.9500
C44 C45 1.382(6)
C44 H44 0.9500
C45 H45 0.9500
